data_7058242
loop_
_publ_author_name
'Massoud, Salah S.'
'Louka, Febee R.'
'Tusa, Ada F.'
'Bordelon, Nicole E.'
'Fischer, Roland C.'
'Mautner, Franz A.'
'Van\<co, J\'an'
'Ho\<sek, Jan'
'Dvo\<r\'ak, Zden\<ek'
'Tr\'avn\'i\<cek, Zden\<ek'

_publ_section_title
;
 Copper(ii) complexes based on tripodal pyridyl amine derivatives as
 efficient anticancer agents
;
_journal_issue 16
_journal_name_full 'New Journal of Chemistry'
_journal_page_first 6186
_journal_paper_doi 10.1039/C9NJ00061E
_journal_volume 43
_journal_year 2019
_chemical_formula_moiety 'C19 H20 Cl Cu N4, F6 P'
_chemical_formula_sum 'C19 H20 Cl Cu F6 N4 P'
_chemical_formula_weight 548.36
_chemical_name_common '[Cu(6-MeTPA)Cl]PF6'
_space_group_crystal_system monoclinic
_space_group_IT_number 14
_space_group_name_Hall '-P 2ybc'
_space_group_name_H-M_alt 'P 1 21/c 1'
_symmetry_space_group_name_Hall '-P 2ybc'
_symmetry_space_group_name_H-M 'P 1 21/c 1'
_atom_sites_solution_hydrogens geom
_audit_creation_method SHELXL-2016/6
_audit_update_record
;
2018-12-14 deposited with the CCDC.    2019-03-18 downloaded from the CCDC.
;
_cell_angle_alpha 90
_cell_angle_beta 112.138(2)
_cell_angle_gamma 90
_cell_formula_units_Z 4
_cell_length_a 11.8757(5)
_cell_length_b 13.1776(6)
_cell_length_c 15.2002(6)
_cell_measurement_reflns_used 9213
_cell_measurement_temperature 100(2)
_cell_measurement_theta_max 29.44
_cell_measurement_theta_min 2.41
_cell_volume 2203.37(16)
_computing_cell_refinement 'Bruker SAINT'
_computing_data_collection 'Bruker APEX2'
_computing_data_reduction 'Bruker SAINT'
_computing_molecular_graphics 'Bruker SHELXTL'
_computing_publication_material 'Bruker SHELXTL'
_computing_structure_refinement 'SHELXL-2016/6 (Sheldrick, 2016)'
_computing_structure_solution 'SHELXT 2014/4 (Sheldrick, 2014)'
_diffrn_ambient_temperature 100(2)
_diffrn_measured_fraction_theta_full 0.999
_diffrn_measured_fraction_theta_max 0.991
_diffrn_measurement_device_type 'Bruker APEX-II CCD'
_diffrn_measurement_method '\f and \w-scans'
_diffrn_radiation_type MoK\a
_diffrn_radiation_wavelength 0.71073
_diffrn_reflns_av_R_equivalents 0.0611
_diffrn_reflns_av_unetI/netI 0.0339
_diffrn_reflns_Laue_measured_fraction_full 0.999
_diffrn_reflns_Laue_measured_fraction_max 0.991
_diffrn_reflns_limit_h_max 16
_diffrn_reflns_limit_h_min -16
_diffrn_reflns_limit_k_max 18
_diffrn_reflns_limit_k_min -17
_diffrn_reflns_limit_l_max 21
_diffrn_reflns_limit_l_min -20
_diffrn_reflns_number 77316
_diffrn_reflns_point_group_measured_fraction_full 0.999
_diffrn_reflns_point_group_measured_fraction_max 0.991
_diffrn_reflns_theta_full 25.242
_diffrn_reflns_theta_max 30.104
_diffrn_reflns_theta_min 2.412
_exptl_absorpt_coefficient_mu 1.250
_exptl_absorpt_correction_T_max 0.856
_exptl_absorpt_correction_T_min 0.753
_exptl_absorpt_correction_type multi-scan
_exptl_absorpt_process_details SADABS
_exptl_crystal_colour blue
_exptl_crystal_density_diffrn 1.653
_exptl_crystal_description prism
_exptl_crystal_F_000 1108
_exptl_crystal_size_max 0.220
_exptl_crystal_size_mid 0.190
_exptl_crystal_size_min 0.140
_refine_diff_density_max 1.091
_refine_diff_density_min -0.627
_refine_diff_density_rms 0.082
_refine_ls_extinction_method none
_refine_ls_goodness_of_fit_ref 1.006
_refine_ls_hydrogen_treatment constr
_refine_ls_matrix_type full
_refine_ls_number_parameters 290
_refine_ls_number_reflns 6437
_refine_ls_number_restraints 0
_refine_ls_restrained_S_all 1.006
_refine_ls_R_factor_all 0.0527
_refine_ls_R_factor_gt 0.0362
_refine_ls_shift/su_max 0.001
_refine_ls_shift/su_mean 0.000
_refine_ls_structure_factor_coef Fsqd
_refine_ls_weighting_details 'w=1/[\s^2^(Fo^2^)+(0.0398P)^2^+2.6056P] where P=(Fo^2^+2Fc^2^)/3'
_refine_ls_weighting_scheme calc
_refine_ls_wR_factor_gt 0.0839
_refine_ls_wR_factor_ref 0.0921
_reflns_Friedel_coverage 0.000
_reflns_number_gt 5142
_reflns_number_total 6437
_reflns_threshold_expression 'I > 2\s(I)'
_cod_data_source_file c9nj00061e2.cif
_cod_data_source_block RF1284_2PF6
_cod_depositor_comments 'Adding full bibliography for 7058242--7058248.cif.'
_cod_database_code 7058242
_shelx_shelxl_version_number 2016/6
_shelx_space_group_comment
;
The symmetry employed for this shelxl refinement is uniquely defined
by the following loop, which should always be used as a source of
symmetry information in preference to the above space-group names.
They are only intended as comments.
;
_shelx_estimated_absorpt_t_min 0.771
_shelx_estimated_absorpt_t_max 0.844

loop_
_space_group_symop_operation_xyz
'x, y, z'
'-x, y+1/2, -z+1/2'
'-x, -y, -z'
'x, -y-1/2, z-1/2'

loop_
_atom_site_label
_atom_site_type_symbol
_atom_site_fract_x
_atom_site_fract_y
_atom_site_fract_z
_atom_site_U_iso_or_equiv
_atom_site_adp_type
_atom_site_occupancy
_atom_site_site_symmetry_order
_atom_site_calc_flag
_atom_site_refinement_flags_posn
_atom_site_refinement_flags_adp
Cu1 Cu 0.33587(2) 0.45196(2) 0.47932(2) 0.01310(7) Uani 1 1 d . .
F1 F 0.08109(14) -0.05233(13) 0.44924(11) 0.0405(4) Uani 1 1 d . .
P1 P 0.18464(5) -0.04795(4) 0.40618(4) 0.01999(11) Uani 1 1 d . .
C1 C 0.28228(18) 0.35467(15) 0.30022(13) 0.0177(4) Uani 1 1 d . .
H1A H 0.225888 0.310774 0.250032 0.021 Uiso 1 1 calc R U
H1B H 0.365250 0.344624 0.300966 0.021 Uiso 1 1 calc R U
N1 N 0.27946(14) 0.32602(12) 0.39376(11) 0.0150(3) Uani 1 1 d . .
Cl1 Cl 0.42442(4) 0.58902(4) 0.56577(3) 0.01968(10) Uani 1 1 d . .
C3 C 0.20125(19) 0.50296(18) 0.18765(14) 0.0221(4) Uani 1 1 d . .
H3 H 0.189047 0.459904 0.134708 0.027 Uiso 1 1 calc R U
N3 N 0.41814(14) 0.34856(13) 0.57955(11) 0.0170(3) Uani 1 1 d . .
F3 F 0.28551(16) -0.04098(18) 0.36240(13) 0.0648(6) Uani 1 1 d . .
N2 N 0.26395(14) 0.52352(12) 0.35540(11) 0.0148(3) Uani 1 1 d . .
F2 F 0.12456(19) 0.05243(12) 0.34915(12) 0.0525(5) Uani 1 1 d . .
C2 C 0.24556(17) 0.46413(15) 0.27891(13) 0.0160(4) Uani 1 1 d . .
C4 C 0.1749(2) 0.60562(19) 0.17461(15) 0.0265(5) Uani 1 1 d . .
H4 H 0.146626 0.634228 0.112691 0.032 Uiso 1 1 calc R U
N4 N 0.15865(14) 0.41554(13) 0.50895(11) 0.0156(3) Uani 1 1 d . .
F4 F 0.23822(19) -0.14929(14) 0.46118(14) 0.0621(5) Uani 1 1 d . .
F5 F 0.09693(17) -0.11209(12) 0.31623(11) 0.0459(4) Uani 1 1 d . .
C5 C 0.19044(19) 0.66619(17) 0.25308(15) 0.0236(4) Uani 1 1 d . .
H5 H 0.170243 0.736249 0.245383 0.028 Uiso 1 1 calc R U
C7 C 0.36362(18) 0.24110(15) 0.44007(14) 0.0190(4) Uani 1 1 d . .
H7A H 0.429582 0.238544 0.415232 0.023 Uiso 1 1 calc R U
H7B H 0.318735 0.176051 0.424266 0.023 Uiso 1 1 calc R U
C6 C 0.23572(18) 0.62302(15) 0.34259(14) 0.0180(4) Uani 1 1 d . .
H6 H 0.247243 0.664481 0.396426 0.022 Uiso 1 1 calc R U
F6 F 0.26665(18) 0.01824(16) 0.49438(11) 0.0598(6) Uani 1 1 d . .
C8 C 0.41797(17) 0.25402(16) 0.54635(15) 0.0187(4) Uani 1 1 d . .
C9 C 0.4715(2) 0.17339(18) 0.60649(17) 0.0271(5) Uani 1 1 d . .
H9 H 0.470883 0.107129 0.581683 0.033 Uiso 1 1 calc R U
C10 C 0.5256(2) 0.1912(2) 0.70296(17) 0.0316(5) Uani 1 1 d . .
H10 H 0.563981 0.137441 0.745271 0.038 Uiso 1 1 calc R U
C11 C 0.52354(19) 0.2883(2) 0.73749(15) 0.0287(5) Uani 1 1 d . .
H11 H 0.558669 0.301594 0.803757 0.034 Uiso 1 1 calc R U
C12 C 0.46951(18) 0.36543(18) 0.67397(14) 0.0219(4) Uani 1 1 d . .
H12 H 0.468491 0.432115 0.697399 0.026 Uiso 1 1 calc R U
C13 C 0.15171(18) 0.30262(16) 0.38270(14) 0.0193(4) Uani 1 1 d . .
H13A H 0.133956 0.230659 0.363873 0.023 Uiso 1 1 calc R U
H13B H 0.095386 0.345115 0.331145 0.023 Uiso 1 1 calc R U
C14 C 0.12909(17) 0.32131(15) 0.47263(14) 0.0176(4) Uani 1 1 d . .
C15 C 0.07495(18) 0.24968(16) 0.51056(15) 0.0226(4) Uani 1 1 d . .
H15 H 0.058152 0.183153 0.484827 0.027 Uiso 1 1 calc R U
C16 C 0.04581(19) 0.27836(18) 0.58784(16) 0.0267(5) Uani 1 1 d . .
H16 H 0.008385 0.231370 0.615716 0.032 Uiso 1 1 calc R U
C17 C 0.07184(19) 0.37531(18) 0.62322(15) 0.0244(4) Uani 1 1 d . .
H17 H 0.050212 0.396332 0.674550 0.029 Uiso 1 1 calc R U
C18 C 0.13039(17) 0.44304(16) 0.58329(14) 0.0180(4) Uani 1 1 d . .
C19 C 0.1619(2) 0.54862(17) 0.62087(15) 0.0230(4) Uani 1 1 d . .
H19A H 0.153340 0.594933 0.568275 0.035 Uiso 1 1 calc R U
H19B H 0.246024 0.550223 0.666859 0.035 Uiso 1 1 calc R U
H19C H 0.107062 0.569836 0.652064 0.035 Uiso 1 1 calc R U

loop_
_atom_site_aniso_label
_atom_site_aniso_U_11
_atom_site_aniso_U_22
_atom_site_aniso_U_33
_atom_site_aniso_U_23
_atom_site_aniso_U_13
_atom_site_aniso_U_12
Cu1 0.01539(11) 0.01276(11) 0.00968(10) -0.00111(8) 0.00305(8) -0.00393(9)
F1 0.0383(8) 0.0610(11) 0.0296(7) -0.0024(7) 0.0211(7) -0.0021(7)
P1 0.0257(3) 0.0157(2) 0.0208(2) -0.0010(2) 0.0115(2) -0.0033(2)
C1 0.0196(9) 0.0189(9) 0.0131(8) -0.0045(7) 0.0046(7) -0.0011(8)
N1 0.0152(7) 0.0134(7) 0.0156(7) -0.0017(6) 0.0050(6) -0.0022(6)
Cl1 0.0235(2) 0.0200(2) 0.0155(2) -0.00687(17) 0.00724(17) -0.00930(19)
C3 0.0205(10) 0.0316(11) 0.0117(8) -0.0001(8) 0.0029(7) -0.0016(9)
N3 0.0130(7) 0.0224(8) 0.0158(7) 0.0036(6) 0.0056(6) -0.0019(6)
F3 0.0356(9) 0.1230(19) 0.0476(10) 0.0053(11) 0.0293(8) -0.0017(10)
N2 0.0148(7) 0.0155(7) 0.0132(7) -0.0003(6) 0.0043(6) -0.0011(6)
F2 0.0808(13) 0.0299(8) 0.0427(9) 0.0150(7) 0.0186(9) 0.0085(8)
C2 0.0128(8) 0.0211(10) 0.0133(8) -0.0022(7) 0.0042(7) -0.0023(7)
C4 0.0222(10) 0.0358(13) 0.0171(9) 0.0091(9) 0.0023(8) 0.0030(9)
N4 0.0129(7) 0.0176(8) 0.0151(7) 0.0006(6) 0.0039(6) -0.0014(6)
F4 0.0825(14) 0.0415(10) 0.0617(12) 0.0228(9) 0.0264(11) 0.0331(10)
F5 0.0696(11) 0.0427(9) 0.0309(8) -0.0172(7) 0.0254(8) -0.0313(8)
C5 0.0202(10) 0.0219(10) 0.0275(10) 0.0080(8) 0.0077(8) 0.0051(8)
C7 0.0201(9) 0.0119(8) 0.0245(10) -0.0005(7) 0.0077(8) -0.0017(7)
C6 0.0175(9) 0.0163(9) 0.0204(9) 0.0001(7) 0.0074(7) 0.0008(7)
F6 0.0760(13) 0.0714(13) 0.0263(8) -0.0121(8) 0.0129(8) -0.0517(11)
C8 0.0137(9) 0.0197(10) 0.0239(9) 0.0061(8) 0.0084(7) -0.0023(7)
C9 0.0206(10) 0.0244(11) 0.0354(12) 0.0113(9) 0.0095(9) 0.0011(9)
C10 0.0208(10) 0.0414(14) 0.0323(12) 0.0229(11) 0.0095(9) 0.0057(10)
C11 0.0173(10) 0.0509(15) 0.0173(9) 0.0113(10) 0.0060(8) -0.0002(10)
C12 0.0175(9) 0.0337(12) 0.0150(9) 0.0041(8) 0.0067(7) -0.0018(8)
C13 0.0157(9) 0.0183(9) 0.0225(9) -0.0064(8) 0.0056(7) -0.0062(7)
C14 0.0120(8) 0.0179(9) 0.0206(9) 0.0009(7) 0.0037(7) -0.0017(7)
C15 0.0166(9) 0.0184(10) 0.0287(10) 0.0043(8) 0.0040(8) -0.0051(8)
C16 0.0184(10) 0.0342(12) 0.0268(10) 0.0117(9) 0.0077(8) -0.0048(9)
C17 0.0184(10) 0.0376(13) 0.0188(9) 0.0031(9) 0.0086(8) -0.0020(9)
C18 0.0122(8) 0.0250(10) 0.0151(8) 0.0012(7) 0.0033(7) 0.0006(7)
C19 0.0212(10) 0.0285(11) 0.0211(9) -0.0068(8) 0.0099(8) -0.0013(9)

loop_
_atom_type_symbol
_atom_type_description
_atom_type_scat_dispersion_real
_atom_type_scat_dispersion_imag
_atom_type_scat_source
C C 0.0033 0.0016 'International Tables Vol C Tables 4.2.6.8 and 6.1.1.4'
H H 0.0000 0.0000 'International Tables Vol C Tables 4.2.6.8 and 6.1.1.4'
N N 0.0061 0.0033 'International Tables Vol C Tables 4.2.6.8 and 6.1.1.4'
Cl Cl 0.1484 0.1585 'International Tables Vol C Tables 4.2.6.8 and 6.1.1.4'
Cu Cu 0.3201 1.2651 'International Tables Vol C Tables 4.2.6.8 and 6.1.1.4'
P P 0.1023 0.0942 'International Tables Vol C Tables 4.2.6.8 and 6.1.1.4'
F F 0.0171 0.0103 'International Tables Vol C Tables 4.2.6.8 and 6.1.1.4'

loop_
_geom_angle_atom_site_label_1
_geom_angle_atom_site_label_2
_geom_angle_atom_site_label_3
_geom_angle
N2 Cu1 N3 162.86(7)
N2 Cu1 N1 82.10(6)
N3 Cu1 N1 83.19(7)
N2 Cu1 Cl1 96.43(5)
N3 Cu1 Cl1 96.62(5)
N1 Cu1 Cl1 170.48(5)
N2 Cu1 N4 100.46(6)
N3 Cu1 N4 86.04(6)
N1 Cu1 N4 81.69(6)
Cl1 Cu1 N4 107.82(4)
F3 P1 F4 93.10(12)
F3 P1 F6 90.14(11)
F4 P1 F6 91.20(11)
F3 P1 F2 88.72(11)
F4 P1 F2 177.46(12)
F6 P1 F2 90.56(11)
F3 P1 F1 178.54(11)
F4 P1 F1 88.35(10)
F6 P1 F1 89.76(9)
F2 P1 F1 89.83(10)
F3 P1 F5 91.34(10)
F4 P1 F5 90.47(11)
F6 P1 F5 177.70(12)
F2 P1 F5 87.72(10)
F1 P1 F5 88.71(9)
N1 C1 C2 109.91(15)
N1 C1 H1A 109.7
C2 C1 H1A 109.7
N1 C1 H1B 109.7
C2 C1 H1B 109.7
H1A C1 H1B 108.2
C1 N1 C7 113.00(15)
C1 N1 C13 109.47(15)
C7 N1 C13 111.74(15)
C1 N1 Cu1 106.31(11)
C7 N1 Cu1 107.86(11)
C13 N1 Cu1 108.20(12)
C2 C3 C4 118.99(19)
C2 C3 H3 120.5
C4 C3 H3 120.5
C8 N3 C12 119.21(18)
C8 N3 Cu1 114.44(13)
C12 N3 Cu1 126.33(15)
C2 N2 C6 119.25(17)
C2 N2 Cu1 114.42(13)
C6 N2 Cu1 126.32(13)
N2 C2 C3 121.77(19)
N2 C2 C1 115.49(16)
C3 C2 C1 122.67(18)
C3 C4 C5 119.24(19)
C3 C4 H4 120.4
C5 C4 H4 120.4
C18 N4 C14 118.87(17)
C18 N4 Cu1 128.93(13)
C14 N4 Cu1 102.82(12)
C6 C5 C4 119.0(2)
C6 C5 H5 120.5
C4 C5 H5 120.5
N1 C7 C8 111.22(16)
N1 C7 H7A 109.4
C8 C7 H7A 109.4
N1 C7 H7B 109.4
C8 C7 H7B 109.4
H7A C7 H7B 108.0
N2 C6 C5 121.67(19)
N2 C6 H6 119.2
C5 C6 H6 119.2
N3 C8 C9 121.8(2)
N3 C8 C7 116.54(17)
C9 C8 C7 121.6(2)
C10 C9 C8 118.9(2)
C10 C9 H9 120.6
C8 C9 H9 120.6
C9 C10 C11 119.4(2)
C9 C10 H10 120.3
C11 C10 H10 120.3
C12 C11 C10 118.9(2)
C12 C11 H11 120.5
C10 C11 H11 120.5
N3 C12 C11 121.8(2)
N3 C12 H12 119.1
C11 C12 H12 119.1
N1 C13 C14 112.59(15)
N1 C13 H13A 109.1
C14 C13 H13A 109.1
N1 C13 H13B 109.1
C14 C13 H13B 109.1
H13A C13 H13B 107.8
N4 C14 C15 123.13(19)
N4 C14 C13 114.38(17)
C15 C14 C13 122.35(18)
C14 C15 C16 117.9(2)
C14 C15 H15 121.1
C16 C15 H15 121.1
C17 C16 C15 119.35(19)
C17 C16 H16 120.3
C15 C16 H16 120.3
C16 C17 C18 119.8(2)
C16 C17 H17 120.1
C18 C17 H17 120.1
N4 C18 C17 120.93(19)
N4 C18 C19 117.74(18)
C17 C18 C19 121.33(19)
C18 C19 H19A 109.5
C18 C19 H19B 109.5
H19A C19 H19B 109.5
C18 C19 H19C 109.5
H19A C19 H19C 109.5
H19B C19 H19C 109.5

loop_
_geom_bond_atom_site_label_1
_geom_bond_atom_site_label_2
_geom_bond_distance
Cu1 N2 1.9885(16)
Cu1 N3 2.0026(16)
Cu1 N1 2.0585(16)
Cu1 Cl1 2.2480(5)
Cu1 N4 2.3616(16)
F1 P1 1.5971(15)
P1 F3 1.5770(17)
P1 F4 1.5769(17)
P1 F6 1.5882(16)
P1 F2 1.5949(16)
P1 F5 1.6110(15)
C1 N1 1.484(2)
C1 C2 1.506(3)
C1 H1A 0.9900
C1 H1B 0.9900
N1 C7 1.489(2)
N1 C13 1.494(2)
C3 C2 1.383(3)
C3 C4 1.386(3)
C3 H3 0.9500
N3 C8 1.344(3)
N3 C12 1.350(2)
N2 C2 1.349(2)
N2 C6 1.349(3)
C4 C5 1.389(3)
C4 H4 0.9500
N4 C18 1.344(3)
N4 C14 1.351(3)
C5 C6 1.383(3)
C5 H5 0.9500
C7 C8 1.506(3)
C7 H7A 0.9900
C7 H7B 0.9900
C6 H6 0.9500
C8 C9 1.389(3)
C9 C10 1.381(3)
C9 H9 0.9500
C10 C11 1.387(4)
C10 H10 0.9500
C11 C12 1.382(3)
C11 H11 0.9500
C12 H12 0.9500
C13 C14 1.509(3)
C13 H13A 0.9900
C13 H13B 0.9900
C14 C15 1.384(3)
C15 C16 1.396(3)
C15 H15 0.9500
C16 C17 1.375(3)
C16 H16 0.9500
C17 C18 1.402(3)
C17 H17 0.9500
C18 C19 1.497(3)
C19 H19A 0.9800
C19 H19B 0.9800
C19 H19C 0.9800

loop_
_geom_torsion_atom_site_label_1
_geom_torsion_atom_site_label_2
_geom_torsion_atom_site_label_3
_geom_torsion_atom_site_label_4
_geom_torsion
C2 C1 N1 C7 -153.83(16)
C2 C1 N1 C13 80.95(19)
C2 C1 N1 Cu1 -35.71(17)
C6 N2 C2 C3 1.6(3)
Cu1 N2 C2 C3 -177.08(15)
C6 N2 C2 C1 178.70(17)
Cu1 N2 C2 C1 0.0(2)
C4 C3 C2 N2 -0.1(3)
C4 C3 C2 C1 -176.98(19)
N1 C1 C2 N2 24.9(2)
N1 C1 C2 C3 -158.05(18)
C2 C3 C4 C5 -1.8(3)
C3 C4 C5 C6 2.2(3)
C1 N1 C7 C8 144.92(16)
C13 N1 C7 C8 -91.09(19)
Cu1 N1 C7 C8 27.71(18)
C2 N2 C6 C5 -1.2(3)
Cu1 N2 C6 C5 177.31(15)
C4 C5 C6 N2 -0.7(3)
C12 N3 C8 C9 -1.3(3)
Cu1 N3 C8 C9 179.86(15)
C12 N3 C8 C7 -177.68(17)
Cu1 N3 C8 C7 3.5(2)
N1 C7 C8 N3 -21.6(2)
N1 C7 C8 C9 162.05(18)
N3 C8 C9 C10 0.4(3)
C7 C8 C9 C10 176.50(19)
C8 C9 C10 C11 1.1(3)
C9 C10 C11 C12 -1.5(3)
C8 N3 C12 C11 0.9(3)
Cu1 N3 C12 C11 179.57(15)
C10 C11 C12 N3 0.5(3)
C1 N1 C13 C14 -152.82(16)
C7 N1 C13 C14 81.2(2)
Cu1 N1 C13 C14 -37.37(19)
C18 N4 C14 C15 -2.6(3)
Cu1 N4 C14 C15 146.90(17)
C18 N4 C14 C13 173.26(17)
Cu1 N4 C14 C13 -37.28(17)
N1 C13 C14 N4 54.3(2)
N1 C13 C14 C15 -129.83(19)
N4 C14 C15 C16 2.5(3)
C13 C14 C15 C16 -173.03(19)
C14 C15 C16 C17 -0.2(3)
C15 C16 C17 C18 -1.9(3)
C14 N4 C18 C17 0.4(3)
Cu1 N4 C18 C17 -140.09(16)
C14 N4 C18 C19 -178.78(17)
Cu1 N4 C18 C19 40.8(2)
C16 C17 C18 N4 1.9(3)
C16 C17 C18 C19 -179.04(19)
